data_7150316
loop_
_publ_author_name
'Reisinger, Ales'
'Bernhardt, Paul V.'
'Wentrup, Curt'

_publ_section_title
;
 Synthesis of 1,3-diazepines and ring contraction to cyanopyrroles.
;
_journal_issue 2
_journal_name_full 'Organic &amp; biomolecular chemistry'
_journal_page_first 246
_journal_page_last 256
_journal_paper_doi 10.1039/b311247k
_journal_volume 2
_journal_year 2004
_chemical_compound_source 'synthesis as described'
_chemical_formula_moiety 'C6 H7 Cl1 N4 O1'
_chemical_formula_structural 'C6 H7 CL N4 O'
_chemical_formula_sum 'C7 H7 Cl N4 O'
_chemical_formula_weight 198.62
_space_group_IT_number 2
_symmetry_cell_setting triclinic
_symmetry_Int_Tables_number 2
_symmetry_space_group_name_Hall '-P 1'
_symmetry_space_group_name_H-M 'P -1'
_atom_sites_solution_hydrogens geom
_atom_sites_solution_primary direct
_atom_sites_solution_secondary difmap
_audit_conform_dict_location ftp://ftp.iucr.org/cifdics/cif_core.dic
_audit_conform_dict_name cif_core.dic
_audit_conform_dict_version 2.1
_audit_creation_date 2003-08-20T12:19:44-00:00
_audit_creation_method 'WinGX routine CIF_UPDATE'
_cell_angle_alpha 105.66(2)
_cell_angle_beta 94.91(3)
_cell_angle_gamma 102.04(2)
_cell_formula_units_Z 4
_cell_length_a 7.792(1)
_cell_length_b 10.213(2)
_cell_length_c 11.809(3)
_cell_measurement_reflns_used 25
_cell_measurement_temperature 296(2)
_cell_measurement_theta_max 14.048
_cell_measurement_theta_min 9.787
_cell_measurement_wavelength 0.71073
_cell_volume 874.9(3)
_computing_cell_refinement 'CAD4 Express (Enraf Nonius, 1994)'
_computing_data_collection 'CAD4 Express (Enraf Nonius, 1994)'
_computing_data_reduction 'XCAD4 (Harms & Wocadlo, 1995)'
_computing_molecular_graphics 'Ortep-3 for Windows (Farrugia, 1997)'
_computing_publication_material 'WinGX publication routines (Farrugia, 1999)'
_computing_structure_refinement 'SHELXL-97 (Sheldrick, 1997)'
_diffrn_ambient_temperature 296(2)
_diffrn_detector 'scintillation LiI'
_diffrn_detector_dtime 1.195
_diffrn_measured_fraction_theta_full 0.998
_diffrn_measured_fraction_theta_max 0.998
_diffrn_measurement_device '\k-geometry diffractometer'
_diffrn_measurement_device_type 'Enraf Nonius CAD4'
_diffrn_measurement_method 'non-profiled omega scans'
_diffrn_orient_matrix_type
;
x-axis points to radiation source
the matrix is specified in reciprocal space
;
_diffrn_orient_matrix_UB_11 0.75463E-1
_diffrn_orient_matrix_UB_12 0.74551E-1
_diffrn_orient_matrix_UB_13 -0.26687E-1
_diffrn_orient_matrix_UB_21 -0.109091
_diffrn_orient_matrix_UB_22 0.24029E-1
_diffrn_orient_matrix_UB_23 -0.31111E-1
_diffrn_orient_matrix_UB_31 0.5172E-2
_diffrn_orient_matrix_UB_32 0.06959
_diffrn_orient_matrix_UB_33 0.79047E-1
_diffrn_radiation_monochromator graphite
_diffrn_radiation_probe x-ray
_diffrn_radiation_type MoK\a
_diffrn_radiation_wavelength 0.71073
_diffrn_reflns_av_R_equivalents 0.038
_diffrn_reflns_av_unetI/netI 0.0821
_diffrn_reflns_limit_h_max 9
_diffrn_reflns_limit_h_min 0
_diffrn_reflns_limit_k_max 11
_diffrn_reflns_limit_k_min -12
_diffrn_reflns_limit_l_max 13
_diffrn_reflns_limit_l_min -14
_diffrn_reflns_number 3313
_diffrn_reflns_theta_full 24.98
_diffrn_reflns_theta_max 24.98
_diffrn_reflns_theta_min 1.81
_diffrn_source 'Enraf Nonius FR590'
_diffrn_standards_decay_% 1
_diffrn_standards_interval_time 120
_diffrn_standards_number 3
_exptl_absorpt_coefficient_mu 0.399
_exptl_absorpt_correction_T_max 0.9588
_exptl_absorpt_correction_T_min 0.917
_exptl_absorpt_correction_type psi-scan
_exptl_absorpt_process_details
;
North A.C.T., Phillips D.C. & Mathews F.S. (1968) Acta. Cryst. A24, 351
Number of psi-scan sets used was   5
Theta correction was applied.
Averaged transmission function was used.
No Fourier smoothing was applied.
;
_exptl_crystal_colour colourless
_exptl_crystal_density_diffrn 1.508
_exptl_crystal_density_method 'not measured'
_exptl_crystal_description prism
_exptl_crystal_F_000 408
_exptl_crystal_size_max 0.33
_exptl_crystal_size_mid 0.23
_exptl_crystal_size_min 0.1
_refine_diff_density_max 0.196
_refine_diff_density_min -0.244
_refine_diff_density_rms 0.057
_refine_ls_extinction_coef 0.015(2)
_refine_ls_extinction_expression Fc^*^=kFc[1+0.001xFc^2^\l^3^/sin(2\q)]^-1/4^
_refine_ls_extinction_method SHELXL
_refine_ls_goodness_of_fit_ref 0.979
_refine_ls_hydrogen_treatment constr
_refine_ls_matrix_type full
_refine_ls_number_parameters 238
_refine_ls_number_reflns 3068
_refine_ls_number_restraints 0
_refine_ls_restrained_S_all 0.979
_refine_ls_R_factor_all 0.1401
_refine_ls_R_factor_gt 0.0438
_refine_ls_shift/su_max 0
_refine_ls_shift/su_mean 0
_refine_ls_structure_factor_coef Fsqd
_refine_ls_weighting_details 'calc w=1/[\s^2^(Fo^2^)+(0.0546P)^2^+0.0000P] where P=(Fo^2^+2Fc^2^)/3'
_refine_ls_weighting_scheme calc
_refine_ls_wR_factor_gt 0.0944
_refine_ls_wR_factor_ref 0.1235
_reflns_number_gt 1429
_reflns_number_total 3068
_reflns_threshold_expression >2sigma(I)
_cod_data_source_file b311247k.txt
_cod_data_source_block cw17298
_cod_database_code 7150316
_exptl_absorpt_factor_mur 0.039
_exptl_absorpt_correction_t_ave 0.9334
_diffrn_standards_decay_corr_max 1.009
_diffrn_standards_decay_corr_min 0.963

loop_
_symmetry_equiv_pos_as_xyz
'x, y, z'
'-x, -y, -z'

loop_
_atom_site_label
_atom_site_type_symbol
_atom_site_fract_x
_atom_site_fract_y
_atom_site_fract_z
_atom_site_U_iso_or_equiv
_atom_site_adp_type
_atom_site_occupancy
_atom_site_symmetry_multiplicity
_atom_site_calc_flag
_atom_site_refinement_flags
_atom_site_disorder_assembly
_atom_site_disorder_group
N1 N 0.1817(4) 0.4136(3) 0.8017(3) 0.0580(8) Uani 1 1 d . . .
N2 N 0.1193(4) 0.5171(3) 0.7763(3) 0.0628(9) Uani 1 1 d . . .
N3 N 0.0825(4) 0.4980(3) 0.6620(3) 0.0639(9) Uani 1 1 d . . .
N4 N 0.1261(4) 0.3753(3) 0.6100(3) 0.0504(8) Uani 1 1 d . . .
O1 O 0.2947(3) 0.1514(2) 0.7520(2) 0.0604(7) Uani 1 1 d . . .
Cl1 Cl 0.15313(17) 0.10715(12) 0.31013(8) 0.0825(4) Uani 1 1 d . . .
C5 C 0.1110(5) 0.3136(4) 0.4897(3) 0.0569(10) Uani 1 1 d . . .
H5 H 0.0688 0.3524 0.4335 0.068 Uiso 1 1 calc R . .
C6 C 0.1622(5) 0.1922(4) 0.4596(3) 0.0541(10) Uani 1 1 d . . .
C7 C 0.2251(5) 0.1310(4) 0.5429(3) 0.0533(10) Uani 1 1 d . . .
H7 H 0.2583 0.0467 0.5175 0.064 Uiso 1 1 calc R . .
C8 C 0.2367(5) 0.1961(4) 0.6610(3) 0.0518(10) Uani 1 1 d . . .
C8A C 0.1850(5) 0.3243(4) 0.6963(3) 0.0455(9) Uani 1 1 d . . .
C9 C 0.3437(6) 0.0187(4) 0.7190(3) 0.0647(11) Uani 1 1 d . . .
H9A H 0.4452 0.0256 0.677 0.078 Uiso 1 1 calc R . .
H9B H 0.2458 -0.0537 0.6676 0.078 Uiso 1 1 calc R . .
C10 C 0.3887(6) -0.0157(5) 0.8319(4) 0.0847(14) Uani 1 1 d . . .
H10A H 0.4866 0.0562 0.8816 0.127 Uiso 1 1 calc R . .
H10B H 0.4206 -0.1041 0.8134 0.127 Uiso 1 1 calc R . .
H10C H 0.2876 -0.0212 0.8731 0.127 Uiso 1 1 calc R . .
N1' N -0.2936(4) 0.2161(3) 0.5819(3) 0.0577(9) Uani 1 1 d . . .
N2' N -0.3435(4) 0.2541(3) 0.4854(3) 0.0655(9) Uani 1 1 d . . .
N3' N -0.3913(4) 0.3721(3) 0.5139(3) 0.0640(9) Uani 1 1 d . . .
N4' N -0.3711(4) 0.4147(3) 0.6353(2) 0.0488(8) Uani 1 1 d . . .
C5' C -0.4021(5) 0.5349(4) 0.7062(3) 0.0552(10) Uani 1 1 d . . .
H5' H -0.4437 0.5988 0.6748 0.066 Uiso 1 1 calc R . .
C6' C -0.3690(5) 0.5549(4) 0.8237(3) 0.0533(10) Uani 1 1 d . . .
C7' C -0.3061(5) 0.4596(4) 0.8731(3) 0.0542(10) Uani 1 1 d . . .
H7' H -0.2851 0.4779 0.9552 0.065 Uiso 1 1 calc R . .
C8' C -0.2762(5) 0.3403(4) 0.8000(3) 0.0509(10) Uani 1 1 d . . .
C8A' C -0.3103(5) 0.3180(4) 0.6754(3) 0.0466(9) Uani 1 1 d . . .
C9' C -0.1457(5) 0.2694(4) 0.9559(3) 0.0619(11) Uani 1 1 d . . .
H9'1 H -0.2418 0.2751 1.0026 0.074 Uiso 1 1 calc R . .
H9'2 H -0.057 0.3577 0.9842 0.074 Uiso 1 1 calc R . .
C10' C -0.0662(6) 0.1527(5) 0.9672(3) 0.0724(12) Uani 1 1 d . . .
H10D H -0.1551 0.0659 0.9389 0.109 Uiso 1 1 calc R . .
H10E H -0.021 0.1684 1.0492 0.109 Uiso 1 1 calc R . .
H10F H 0.029 0.1484 0.9209 0.109 Uiso 1 1 calc R . .
O1' O -0.2117(3) 0.2406(2) 0.8314(2) 0.0594(7) Uani 1 1 d . . .
Cl1' Cl -0.40665(15) 0.70242(11) 0.91993(9) 0.0752(4) Uani 1 1 d . . .

loop_
_atom_site_aniso_label
_atom_site_aniso_U_11
_atom_site_aniso_U_22
_atom_site_aniso_U_33
_atom_site_aniso_U_23
_atom_site_aniso_U_13
_atom_site_aniso_U_12
N1 0.069(2) 0.057(2) 0.0446(18) 0.0052(16) 0.0068(15) 0.0219(18)
N2 0.075(2) 0.058(2) 0.054(2) 0.0059(17) 0.0124(18) 0.0240(19)
N3 0.078(2) 0.060(2) 0.057(2) 0.0102(17) 0.0112(18) 0.0306(19)
N4 0.054(2) 0.0484(18) 0.0477(19) 0.0073(16) 0.0084(15) 0.0176(16)
O1 0.0808(19) 0.0573(16) 0.0457(15) 0.0120(13) 0.0057(13) 0.0280(15)
Cl1 0.1124(10) 0.0869(8) 0.0406(6) 0.0001(5) 0.0090(6) 0.0332(7)
C5 0.067(3) 0.063(3) 0.040(2) 0.0116(19) 0.0063(19) 0.021(2)
C6 0.063(3) 0.058(2) 0.036(2) 0.0062(18) 0.0071(18) 0.013(2)
C7 0.063(3) 0.047(2) 0.047(2) 0.0042(18) 0.0088(19) 0.019(2)
C8 0.055(3) 0.051(2) 0.047(2) 0.011(2) 0.0071(18) 0.013(2)
C8A 0.050(2) 0.046(2) 0.040(2) 0.0101(18) 0.0072(17) 0.0129(19)
C9 0.080(3) 0.056(2) 0.064(3) 0.016(2) 0.014(2) 0.028(2)
C10 0.114(4) 0.084(3) 0.079(3) 0.042(3) 0.020(3) 0.046(3)
N1' 0.073(2) 0.0544(19) 0.0461(19) 0.0107(16) 0.0087(16) 0.0211(18)
N2' 0.083(3) 0.066(2) 0.045(2) 0.0087(17) 0.0063(17) 0.027(2)
N3' 0.085(3) 0.067(2) 0.0410(19) 0.0097(17) 0.0088(17) 0.028(2)
N4' 0.053(2) 0.0515(18) 0.0418(18) 0.0130(15) 0.0050(14) 0.0153(16)
C5' 0.061(3) 0.047(2) 0.056(3) 0.008(2) 0.005(2) 0.021(2)
C6' 0.056(3) 0.048(2) 0.053(2) 0.0055(19) 0.0059(19) 0.016(2)
C7' 0.063(3) 0.056(2) 0.039(2) 0.0068(18) 0.0046(18) 0.014(2)
C8' 0.052(2) 0.052(2) 0.044(2) 0.0107(19) 0.0023(18) 0.010(2)
C8A' 0.053(2) 0.044(2) 0.041(2) 0.0083(18) 0.0058(17) 0.0147(19)
C9' 0.073(3) 0.072(3) 0.041(2) 0.017(2) 0.000(2) 0.020(2)
C10' 0.085(3) 0.092(3) 0.053(2) 0.031(2) 0.007(2) 0.038(3)
O1' 0.0808(19) 0.0572(15) 0.0426(14) 0.0121(12) 0.0021(13) 0.0281(15)
Cl1' 0.0920(9) 0.0640(7) 0.0657(7) 0.0011(5) 0.0129(6) 0.0340(6)

loop_
_atom_type_symbol
_atom_type_description
_atom_type_scat_dispersion_real
_atom_type_scat_dispersion_imag
_atom_type_scat_source
C C 0.0033 0.0016 'International Tables Vol C Tables 4.2.6.8 and 6.1.1.4'
H H 0 0 'International Tables Vol C Tables 4.2.6.8 and 6.1.1.4'
N N 0.0061 0.0033 'International Tables Vol C Tables 4.2.6.8 and 6.1.1.4'
O O 0.0106 0.006 'International Tables Vol C Tables 4.2.6.8 and 6.1.1.4'
Cl Cl 0.1484 0.1585 'International Tables Vol C Tables 4.2.6.8 and 6.1.1.4'

loop_
_geom_angle_atom_site_label_1
_geom_angle_atom_site_label_2
_geom_angle_atom_site_label_3
_geom_angle
_geom_angle_site_symmetry_1
_geom_angle_site_symmetry_3
_geom_angle_publ_flag
C8A N1 N2 105.2(3) . . ?
N3 N2 N1 113.0(3) . . ?
N2 N3 N4 104.6(3) . . ?
C8A N4 N3 108.7(3) . . ?
C8A N4 C5 125.8(3) . . ?
N3 N4 C5 125.5(3) . . ?
C8 O1 C9 116.1(3) . . ?
C6 C5 N4 114.6(3) . . ?
C5 C6 C7 123.7(3) . . ?
C5 C6 Cl1 118.5(3) . . ?
C7 C6 Cl1 117.8(3) . . ?
C8 C7 C6 119.4(3) . . ?
O1 C8 C7 126.6(3) . . ?
O1 C8 C8A 114.7(3) . . ?
C7 C8 C8A 118.7(3) . . ?
N1 C8A N4 108.4(3) . . ?
N1 C8A C8 133.7(3) . . ?
N4 C8A C8 117.9(3) . . ?
O1 C9 C10 107.1(3) . . ?
C8A' N1' N2' 105.5(3) . . ?
N3' N2' N1' 112.3(3) . . ?
N2' N3' N4' 105.6(3) . . ?
C8A' N4' N3' 108.1(3) . . ?
C8A' N4' C5' 124.9(3) . . ?
N3' N4' C5' 127.0(3) . . ?
C6' C5' N4' 115.8(3) . . ?
C5' C6' C7' 123.0(3) . . ?
C5' C6' Cl1' 119.1(3) . . ?
C7' C6' Cl1' 117.8(3) . . ?
C8' C7' C6' 119.9(3) . . ?
O1' C8' C7' 127.9(3) . . ?
O1' C8' C8A' 114.4(3) . . ?
C7' C8' C8A' 117.6(3) . . ?
N1' C8A' N4' 108.5(3) . . ?
N1' C8A' C8' 132.8(3) . . ?
N4' C8A' C8' 118.7(3) . . ?
O1' C9' C10' 107.2(3) . . ?
C8' O1' C9' 116.8(3) . . ?

loop_
_geom_bond_atom_site_label_1
_geom_bond_atom_site_label_2
_geom_bond_distance
_geom_bond_site_symmetry_2
_geom_bond_publ_flag
N1 C8A 1.336(4) . ?
N1 N2 1.342(4) . ?
N2 N3 1.309(4) . ?
N3 N4 1.364(4) . ?
N4 C8A 1.351(4) . ?
N4 C5 1.374(4) . ?
O1 C8 1.355(4) . ?
O1 C9 1.445(4) . ?
Cl1 C6 1.732(3) . ?
C5 C6 1.347(5) . ?
C6 C7 1.406(5) . ?
C7 C8 1.359(4) . ?
C8 C8A 1.416(5) . ?
C9 C10 1.500(5) . ?
N1' C8A' 1.335(4) . ?
N1' N2' 1.351(4) . ?
N2' N3' 1.301(4) . ?
N3' N4' 1.365(4) . ?
N4' C8A' 1.355(4) . ?
N4' C5' 1.368(4) . ?
C5' C6' 1.341(5) . ?
C6' C7' 1.408(5) . ?
C6' Cl1' 1.722(4) . ?
C7' C8' 1.368(5) . ?
C8' O1' 1.345(4) . ?
C8' C8A' 1.419(4) . ?
C9' O1' 1.445(4) . ?
C9' C10' 1.483(5) . ?

loop_
_cod_related_entry_id
_cod_related_entry_database
_cod_related_entry_code
1 ChemSpider 10186223
